data_4512817
loop_
_publ_author_name
'Qu, Bo-Tao'
'Lai, Jian-Cheng'
'Liu, Sheng'
'Liu, Feng'
'Gao, Yan-Dong'
'You, Xiao-Zeng'

_publ_section_title
;
 Cu- and Ag-Based Metal--Organic Frameworks with
 4-Pyranone-2,6-dicarboxylic Acid: Syntheses, Crystal Structures, and
 Dielectric Properties
;
_journal_issue 4
_journal_name_full 'Crystal Growth &amp; Design'
_journal_page_first 1707
_journal_paper_doi 10.1021/cg501706t
_journal_volume 15
_journal_year 2015
_chemical_formula_moiety 'C7 H2 Cu O6,  0.16(C4 H6 N2),  0.68(C2 H3 N)'
_chemical_formula_sum 'C9 H5 Cu N O6'
_chemical_formula_weight 286.68
_chemical_name_systematic
; 
 ? 
;
_space_group_IT_number 14
_symmetry_cell_setting monoclinic
_symmetry_space_group_name_Hall '-P 2ybc'
_symmetry_space_group_name_H-M 'P 1 21/c 1'
_atom_sites_solution_hydrogens geom
_atom_sites_solution_primary direct
_atom_sites_solution_secondary difmap
_audit_creation_method SHELXL-97
_cell_angle_alpha 90.00
_cell_angle_beta 112.75(3)
_cell_angle_gamma 90.00
_cell_formula_units_Z 4
_cell_length_a 8.530(5)
_cell_length_b 11.280(6)
_cell_length_c 13.917(6)
_cell_measurement_reflns_used 5450
_cell_measurement_temperature 293(2)
_cell_measurement_theta_max 27.502
_cell_measurement_theta_min 2.404
_cell_volume 1234.9(11)
_computing_structure_refinement 'SHELXL-97 (Sheldrick, 1997)'
_computing_structure_solution 'SHELXS-97 (Sheldrick, 1990)'
_diffrn_ambient_temperature 293(2)
_diffrn_measured_fraction_theta_full 0.986
_diffrn_measured_fraction_theta_max 0.986
_diffrn_radiation_monochromator graphite
_diffrn_radiation_source 'fine-focus sealed tube'
_diffrn_radiation_type MoK\a
_diffrn_radiation_wavelength 0.71073
_diffrn_reflns_av_R_equivalents 0.0376
_diffrn_reflns_av_sigmaI/netI 0.0353
_diffrn_reflns_limit_h_max 9
_diffrn_reflns_limit_h_min -11
_diffrn_reflns_limit_k_max 14
_diffrn_reflns_limit_k_min -14
_diffrn_reflns_limit_l_max 18
_diffrn_reflns_limit_l_min -18
_diffrn_reflns_number 10638
_diffrn_reflns_theta_full 27.65
_diffrn_reflns_theta_max 27.65
_diffrn_reflns_theta_min 2.40
_exptl_absorpt_coefficient_mu 1.782
_exptl_absorpt_correction_T_max 0.725
_exptl_absorpt_correction_T_min 0.684
_exptl_absorpt_correction_type multi-scan
_exptl_absorpt_process_details '(SADABS; Sheldrick, 2004)'
_exptl_crystal_colour green
_exptl_crystal_density_diffrn 1.542
_exptl_crystal_density_method 'not measured'
_exptl_crystal_description block
_exptl_crystal_F_000 572
_exptl_crystal_size_max 0.22
_exptl_crystal_size_mid 0.21
_exptl_crystal_size_min 0.18
_refine_diff_density_max 1.389
_refine_diff_density_min -0.576
_refine_diff_density_rms 0.146
_refine_ls_extinction_method none
_refine_ls_goodness_of_fit_ref 1.073
_refine_ls_hydrogen_treatment mixed
_refine_ls_matrix_type full
_refine_ls_number_parameters 169
_refine_ls_number_reflns 2849
_refine_ls_number_restraints 0
_refine_ls_restrained_S_all 1.073
_refine_ls_R_factor_all 0.0530
_refine_ls_R_factor_gt 0.0455
_refine_ls_shift/su_max 0.001
_refine_ls_shift/su_mean 0.000
_refine_ls_structure_factor_coef Fsqd
_refine_ls_weighting_details 'calc w=1/[\s^2^(Fo^2^)+(0.0857P)^2^+1.6201P] where P=(Fo^2^+2Fc^2^)/3'
_refine_ls_weighting_scheme calc
_refine_ls_wR_factor_gt 0.1309
_refine_ls_wR_factor_ref 0.1383
_reflns_number_gt 2428
_reflns_number_total 2849
_reflns_threshold_expression >2sigma(I)
_cod_data_source_file cg501706t_si_002.cif
_cod_data_source_block 1
_cod_depositor_comments
;
The following automatic conversions were performed:

'_symmetry_cell_setting' value 'Monoclinic' changed to 'monoclinic'
according to
/usr/data/users/saulius/crontab/automatic-downloads/rss-feeds/ACS/lib/dictionaries/cif_core.dic
dictionary named 'cif_core.dic' version 2.4.2 from 2011-04-26.

Automatic conversion script
Id: cif_fix_values 3086 2015-02-26 13:12:21Z robertas 

 Adding full bibliography for 4512817--4512819.cif.
;
_cod_original_sg_symbol_H-M 'P 21/c'
_cod_database_code 4512817

loop_
_symmetry_equiv_pos_as_xyz
'x, y, z'
'-x, y+1/2, -z+1/2'
'-x, -y, -z'
'x, -y-1/2, z-1/2'

loop_
_atom_site_label
_atom_site_type_symbol
_atom_site_fract_x
_atom_site_fract_y
_atom_site_fract_z
_atom_site_U_iso_or_equiv
_atom_site_adp_type
_atom_site_occupancy
_atom_site_symmetry_multiplicity
_atom_site_calc_flag
_atom_site_refinement_flags
_atom_site_disorder_assembly
_atom_site_disorder_group
Cu1 Cu 0.61642(4) 0.41223(3) 0.53093(3) 0.01799(16) Uani 1 1 d . . .
C1 C 0.9503(4) 0.6533(3) 0.4042(3) 0.0287(7) Uani 1 1 d . . .
H1 H 1.0038 0.5961 0.4543 0.034 Uiso 1 1 calc R . .
C2 C 0.7797(4) 0.6620(3) 0.3646(2) 0.0246(6) Uani 1 1 d . . .
C3 C 0.7812(4) 0.8111(3) 0.2512(2) 0.0251(6) Uani 1 1 d . . .
C4 C 0.9522(4) 0.8151(3) 0.2907(3) 0.0289(7) Uani 1 1 d . . .
H4 H 1.0073 0.8722 0.2669 0.035 Uiso 1 1 calc R . .
C5 C 1.0507(4) 0.7317(3) 0.3695(3) 0.0253(6) Uani 1 1 d . . .
C6 C 0.6691(4) 0.5956(3) 0.4088(3) 0.0236(6) Uani 1 1 d . . .
C7 C 0.6716(4) 0.8844(3) 0.1591(3) 0.0249(6) Uani 1 1 d . . .
O1 O 0.6912(3) 0.7372(2) 0.28717(18) 0.0265(5) Uani 1 1 d . . .
O2 O 1.2087(3) 0.7290(2) 0.40361(19) 0.0292(5) Uani 1 1 d . . .
O3 O 0.7306(3) 0.5003(2) 0.4549(2) 0.0308(5) Uani 1 1 d . . .
O4 O 0.5331(3) 0.6443(2) 0.3999(2) 0.0305(5) Uani 1 1 d . . .
O5 O 0.5336(3) 0.8384(2) 0.10060(19) 0.0311(5) Uani 1 1 d . . .
O6 O 0.7321(3) 0.9820(2) 0.14936(19) 0.0326(6) Uani 1 1 d . . .
C1S C 0.2360(15) 0.688(2) 0.1545(10) 0.175(11) Uani 0.683(12) 1 d P A 1
H1S1 H 0.2417 0.7655 0.1283 0.262 Uiso 0.683(12) 1 calc PR A 1
H1S2 H 0.3075 0.6347 0.1355 0.262 Uiso 0.683(12) 1 calc PR A 1
H1S3 H 0.2741 0.6904 0.2290 0.262 Uiso 0.683(12) 1 calc PR A 1
C2S C 0.062(3) 0.6452(17) 0.1101(13) 0.134(6) Uani 0.683(12) 1 d P A 1
N1S N -0.094(4) 0.621(2) 0.081(2) 0.241(12) Uani 0.683(12) 1 d P A 1
C3S C 0.411(4) 0.968(3) 0.298(3) 0.126(11) Uiso 0.317(12) 1 d P A 2
H3S1 H 0.3918 0.8864 0.2767 0.189 Uiso 0.317(12) 1 calc PR A 2
H3S2 H 0.4905 1.0022 0.2724 0.189 Uiso 0.317(12) 1 calc PR A 2
H3S3 H 0.3051 1.0105 0.2692 0.189 Uiso 0.317(12) 1 calc PR A 2
C4S C 0.465(4) 0.974(3) 0.389(3) 0.109(9) Uiso 0.317(12) 1 d P . 2
N2S N 0.551(5) 0.990(5) 0.524(3) 0.169(15) Uiso 0.317(12) 1 d P . 2

loop_
_atom_site_aniso_label
_atom_site_aniso_U_11
_atom_site_aniso_U_22
_atom_site_aniso_U_33
_atom_site_aniso_U_23
_atom_site_aniso_U_13
_atom_site_aniso_U_12
Cu1 0.0124(2) 0.0195(2) 0.0193(2) -0.00015(12) 0.00321(15) -0.00033(12)
C1 0.0188(15) 0.0319(18) 0.0321(16) 0.0153(14) 0.0063(13) 0.0035(12)
C2 0.0175(14) 0.0298(16) 0.0248(14) 0.0092(13) 0.0062(12) 0.0032(12)
C3 0.0204(15) 0.0288(16) 0.0246(14) 0.0093(13) 0.0071(12) 0.0031(12)
C4 0.0185(15) 0.0333(17) 0.0330(16) 0.0139(14) 0.0079(13) 0.0025(12)
C5 0.0171(14) 0.0268(16) 0.0302(15) 0.0062(13) 0.0071(12) 0.0038(12)
C6 0.0152(14) 0.0313(17) 0.0220(14) 0.0045(12) 0.0047(12) -0.0019(11)
C7 0.0186(14) 0.0322(17) 0.0233(15) 0.0082(13) 0.0074(12) 0.0058(12)
O1 0.0153(10) 0.0343(13) 0.0270(11) 0.0129(10) 0.0049(9) 0.0027(9)
O2 0.0139(10) 0.0300(12) 0.0397(13) 0.0118(10) 0.0059(9) 0.0035(9)
O3 0.0216(11) 0.0328(13) 0.0391(13) 0.0150(11) 0.0128(10) 0.0037(9)
O4 0.0210(11) 0.0369(14) 0.0352(12) 0.0120(11) 0.0125(10) 0.0029(10)
O5 0.0221(11) 0.0366(14) 0.0275(11) 0.0107(10) 0.0019(9) 0.0003(10)
O6 0.0241(12) 0.0343(13) 0.0310(12) 0.0134(10) 0.0016(10) -0.0002(10)
C1S 0.057(6) 0.37(3) 0.093(8) 0.131(14) 0.025(6) 0.005(11)
C2S 0.184(19) 0.126(13) 0.097(10) 0.035(10) 0.060(12) 0.023(13)
N1S 0.21(2) 0.22(2) 0.25(3) -0.03(2) 0.04(2) 0.01(2)

loop_
_atom_type_symbol
_atom_type_description
_atom_type_scat_dispersion_real
_atom_type_scat_dispersion_imag
_atom_type_scat_source
C C 0.0033 0.0016 'International Tables Vol C Tables 4.2.6.8 and 6.1.1.4'
Cu Cu 0.3201 1.2651 'International Tables Vol C Tables 4.2.6.8 and 6.1.1.4'
O O 0.0106 0.0060 'International Tables Vol C Tables 4.2.6.8 and 6.1.1.4'
N N 0.0061 0.0033 'International Tables Vol C Tables 4.2.6.8 and 6.1.1.4'
H H 0.0000 0.0000 'International Tables Vol C Tables 4.2.6.8 and 6.1.1.4'

loop_
_geom_angle_atom_site_label_1
_geom_angle_atom_site_label_2
_geom_angle_atom_site_label_3
_geom_angle
_geom_angle_site_symmetry_1
_geom_angle_site_symmetry_3
O3 Cu1 O6 87.25(12) . 4_576
O3 Cu1 O5 89.55(12) . 2_645
O6 Cu1 O5 166.69(11) 4_576 2_645
O3 Cu1 O4 166.84(10) . 3_666
O6 Cu1 O4 89.80(12) 4_576 3_666
O5 Cu1 O4 90.40(12) 2_645 3_666
O3 Cu1 O2 101.38(10) . 3_766
O6 Cu1 O2 93.08(11) 4_576 3_766
O5 Cu1 O2 100.21(11) 2_645 3_766
O4 Cu1 O2 91.58(10) 3_666 3_766
O3 Cu1 Cu1 85.08(8) . 3_666
O6 Cu1 Cu1 83.74(8) 4_576 3_666
O5 Cu1 Cu1 83.12(8) 2_645 3_666
O4 Cu1 Cu1 81.85(8) 3_666 3_666
O2 Cu1 Cu1 172.69(7) 3_766 3_666
C2 C1 C5 120.5(3) . .
C2 C1 H1 119.7 . .
C5 C1 H1 119.7 . .
C1 C2 O1 123.7(3) . .
C1 C2 C6 123.0(3) . .
O1 C2 C6 113.2(3) . .
C4 C3 O1 123.4(3) . .
C4 C3 C7 123.1(3) . .
O1 C3 C7 113.5(3) . .
C3 C4 C5 120.6(3) . .
C3 C4 H4 119.7 . .
C5 C4 H4 119.7 . .
O2 C5 C1 123.6(3) . .
O2 C5 C4 122.2(3) . .
C1 C5 C4 114.1(3) . .
O4 C6 O3 128.1(3) . .
O4 C6 C2 116.4(3) . .
O3 C6 C2 115.4(3) . .
O6 C7 O5 128.2(3) . .
O6 C7 C3 115.5(3) . .
O5 C7 C3 116.3(3) . .
C2 O1 C3 117.4(2) . .
C5 O2 Cu1 131.1(2) . 3_766
C6 O3 Cu1 120.7(2) . .
C6 O4 Cu1 124.1(2) . 3_666
C7 O5 Cu1 122.5(2) . 2_655
C7 O6 Cu1 122.2(2) . 4_575
N1S C2S C1S 170(3) . .
C4S C3S H3S1 109.5 . .
C4S C3S H3S2 109.5 . .
H3S1 C3S H3S2 109.5 . .
C4S C3S H3S3 109.5 . .
H3S1 C3S H3S3 109.5 . .
H3S2 C3S H3S3 109.5 . .
C3S C4S N2S 150(4) . 3_676
C3S C4S N2S 177(4) . .
N2S C4S N2S 31(3) 3_676 .
N2S N2S C4S 100(7) 3_676 3_676
N2S N2S C4S 49(5) 3_676 .
C4S N2S C4S 149(3) 3_676 .

loop_
_geom_bond_atom_site_label_1
_geom_bond_atom_site_label_2
_geom_bond_distance
_geom_bond_site_symmetry_2
Cu1 O3 1.963(2) .
Cu1 O6 1.964(2) 4_576
Cu1 O5 1.967(2) 2_645
Cu1 O4 1.977(3) 3_666
Cu1 O2 2.131(2) 3_766
Cu1 Cu1 2.6990(13) 3_666
C1 C2 1.346(4) .
C1 C5 1.438(5) .
C1 H1 0.9300 .
C2 O1 1.350(4) .
C2 C6 1.509(4) .
C3 C4 1.346(4) .
C3 O1 1.353(4) .
C3 C7 1.508(4) .
C4 C5 1.443(4) .
C4 H4 0.9300 .
C5 O2 1.244(4) .
C6 O4 1.246(4) .
C6 O3 1.257(4) .
C7 O6 1.246(4) .
C7 O5 1.256(4) .
O2 Cu1 2.131(2) 3_766
O4 Cu1 1.977(3) 3_666
O5 Cu1 1.967(2) 2_655
O6 Cu1 1.964(2) 4_575
C1S C2S 1.45(2) .
C1S H1S1 0.9600 .
C1S H1S2 0.9600 .
C1S H1S3 0.9600 .
C2S N1S 1.26(3) .
C3S C4S 1.18(4) .
C3S H3S1 0.9600 .
C3S H3S2 0.9600 .
C3S H3S3 0.9600 .
C4S N2S 1.34(5) 3_676
C4S N2S 1.74(6) .
N2S N2S 0.90(7) 3_676
N2S C4S 1.34(5) 3_676
